data_7101847
loop_
_publ_author_name
'Spinney, Heather A'
'Korobkov, Ilia'
'Richeson, Darrin S'

_publ_section_title
;
 Diamidonaphthalene-supported pnictogenium cations: synthesis of an
 N-heterocyclic stibenium cation by a novel protonation route.
;
_journal_issue 16
_journal_name_full 'Chemical communications (Cambridge, England)'
_journal_page_first 1647
_journal_page_last 1649
_journal_paper_doi 10.1039/b617434e
_journal_year 2007
_chemical_formula_sum 'C18 H26 N3 Sb'
_chemical_formula_weight 406.17
_chemical_name_systematic
;

?

;
_space_group_IT_number 33
_symmetry_cell_setting orthorhombic
_symmetry_space_group_name_Hall 'P 2c -2n'
_symmetry_space_group_name_H-M 'P n a 21'
_atom_sites_solution_hydrogens geom
_atom_sites_solution_primary direct
_atom_sites_solution_secondary difmap
_audit_creation_method SHELXL-97
_cell_angle_alpha 90.00
_cell_angle_beta 90.00
_cell_angle_gamma 90.00
_cell_formula_units_Z 4
_cell_length_a 14.606(3)
_cell_length_b 9.7332(17)
_cell_length_c 12.753(2)
_cell_measurement_reflns_used 969
_cell_measurement_temperature 203(2)
_cell_measurement_theta_max 24.77
_cell_measurement_theta_min 2.12
_cell_volume 1813.0(5)
_computing_cell_refinement 'SMART, Bruker (2000)'
_computing_data_collection 'SMART, Bruker (2000)'
_computing_data_reduction 'XPREP, Bruker (2000)'
_computing_molecular_graphics 'SHELXTL, Bruker (2000)'
_computing_publication_material 'SHELXTL, Bruker (2000)'
_computing_structure_refinement 'SHELXL-97 (Sheldrick, 1997)'
_computing_structure_solution 'SHELXS-97 (Sheldrick, 1990)'
_diffrn_ambient_temperature 203(2)
_diffrn_measured_fraction_theta_full 0.982
_diffrn_measured_fraction_theta_max 0.982
_diffrn_measurement_device_type 'CCD area detector'
_diffrn_measurement_method 'phi and omega scans'
_diffrn_radiation_monochromator graphite
_diffrn_radiation_source 'fine-focus sealed tube'
_diffrn_radiation_type MoK\a
_diffrn_radiation_wavelength 0.71073
_diffrn_reflns_av_R_equivalents 0.0240
_diffrn_reflns_av_sigmaI/netI 0.0222
_diffrn_reflns_limit_h_max 17
_diffrn_reflns_limit_h_min -17
_diffrn_reflns_limit_k_max 11
_diffrn_reflns_limit_k_min -11
_diffrn_reflns_limit_l_max 15
_diffrn_reflns_limit_l_min -15
_diffrn_reflns_number 12716
_diffrn_reflns_theta_full 24.80
_diffrn_reflns_theta_max 24.80
_diffrn_reflns_theta_min 2.51
_diffrn_standards_decay_% <1
_exptl_absorpt_coefficient_mu 1.523
_exptl_absorpt_correction_T_max 0.8626
_exptl_absorpt_correction_T_min 0.7505
_exptl_absorpt_correction_type multi-scan
_exptl_absorpt_process_details 'SADABS, Bruker (2000)'
_exptl_crystal_colour yellow
_exptl_crystal_density_diffrn 1.488
_exptl_crystal_density_meas ?
_exptl_crystal_density_method 'not measured'
_exptl_crystal_description block
_exptl_crystal_F_000 824
_exptl_crystal_size_max 0.20
_exptl_crystal_size_mid 0.10
_exptl_crystal_size_min 0.10
_refine_diff_density_max 0.437
_refine_diff_density_min -0.394
_refine_diff_density_rms 0.061
_refine_ls_abs_structure_details 'Flack H D (1983), Acta Cryst. A39, 876-881'
_refine_ls_abs_structure_Flack 0.00(4)
_refine_ls_extinction_method none
_refine_ls_goodness_of_fit_ref 1.039
_refine_ls_hydrogen_treatment constr
_refine_ls_matrix_type full
_refine_ls_number_parameters 199
_refine_ls_number_reflns 3066
_refine_ls_number_restraints 1
_refine_ls_restrained_S_all 1.039
_refine_ls_R_factor_all 0.0307
_refine_ls_R_factor_gt 0.0240
_refine_ls_shift/su_max 0.001
_refine_ls_shift/su_mean 0.001
_refine_ls_structure_factor_coef Fsqd
_refine_ls_weighting_details 'calc w=1/[\s^2^(Fo^2^)+(0.0279P)^2^+1.9366P] where P=(Fo^2^+2Fc^2^)/3'
_refine_ls_weighting_scheme calc
_refine_ls_wR_factor_gt 0.0599
_refine_ls_wR_factor_ref 0.0643
_reflns_number_gt 2578
_reflns_number_total 3066
_reflns_threshold_expression >2sigma(I)
_cod_data_source_file b617434e.txt
_cod_data_source_block dr74a
_cod_depositor_comments
;
The following automatic conversions were performed:
'_symmetry_cell_setting' value 'Orthorhombic' changed to 'orthorhombic'
according to '/home/saulius/struct/CIF-dictionaries/cif_core.dic'
dictionary named 'cif_core.dic' version 2.4.1 from 2010-06-29.

Automatic conversion script
Id: cif_fix_enum 1527 2010-12-29 10:47:43Z saulius 

The following automatic conversions were performed:

'_exptl_crystal_density_meas' value 'n/a' was changed to '?' - the
value is perceived as not measured.

Automatic conversion script
Id: cif_fix_values 3008 2015-01-20 13:52:24Z robertas 
;
_cod_original_sg_symbol_H-M Pna2(1)
_cod_database_code 7101847

loop_
_symmetry_equiv_pos_as_xyz
'x, y, z'
'-x, -y, z+1/2'
'x+1/2, -y+1/2, z'
'-x+1/2, y+1/2, z+1/2'

loop_
_atom_site_label
_atom_site_type_symbol
_atom_site_fract_x
_atom_site_fract_y
_atom_site_fract_z
_atom_site_U_iso_or_equiv
_atom_site_adp_type
_atom_site_occupancy
_atom_site_symmetry_multiplicity
_atom_site_calc_flag
_atom_site_refinement_flags
Sb1 Sb 0.533599(13) 0.00114(3) 0.62075(9) 0.03332(9) Uani 1 1 d .
N1 N 0.5708(2) 0.1370(3) 0.5086(3) 0.0353(7) Uani 1 1 d .
N2 N 0.4644(2) -0.0982(4) 0.5056(3) 0.0425(8) Uani 1 1 d .
N3 N 0.4225(2) 0.1126(4) 0.6716(3) 0.0422(8) Uani 1 1 d .
C1 C 0.5055(3) 0.1940(4) 0.4433(3) 0.0351(9) Uani 1 1 d .
C2 C 0.5172(4) 0.3255(5) 0.4017(4) 0.0545(13) Uani 1 1 d .
H2A H 0.5706 0.3745 0.4187 0.065 Uiso 1 1 calc R
C3 C 0.4532(5) 0.3871(6) 0.3364(4) 0.0658(16) Uani 1 1 d .
H3A H 0.4645 0.4755 0.3096 0.079 Uiso 1 1 calc R
C4 C 0.3762(4) 0.3221(7) 0.3113(4) 0.0677(17) Uani 1 1 d .
H4A H 0.3323 0.3670 0.2696 0.081 Uiso 1 1 calc R
C5 C 0.3591(3) 0.1878(6) 0.3458(3) 0.0548(14) Uani 1 1 d .
C6 C 0.4235(3) 0.1181(4) 0.4132(3) 0.0372(10) Uani 1 1 d .
C7 C 0.2801(4) 0.1185(9) 0.3119(4) 0.0715(18) Uani 1 1 d .
H7A H 0.2376 0.1648 0.2692 0.086 Uiso 1 1 calc R
C8 C 0.2638(4) -0.0127(9) 0.3392(5) 0.078(2) Uani 1 1 d .
H8A H 0.2111 -0.0574 0.3143 0.094 Uiso 1 1 calc R
C9 C 0.3247(3) -0.0833(7) 0.4044(4) 0.0663(16) Uani 1 1 d .
H9A H 0.3113 -0.1747 0.4228 0.080 Uiso 1 1 calc R
C10 C 0.4042(3) -0.0236(5) 0.4431(4) 0.0466(13) Uani 1 1 d .
C11 C 0.6650(3) 0.1949(5) 0.5127(4) 0.0516(12) Uani 1 1 d .
H11A H 0.6770 0.2379 0.4437 0.062 Uiso 1 1 calc R
C12 C 0.6774(4) 0.3073(6) 0.5957(5) 0.0767(18) Uani 1 1 d .
H12A H 0.6321 0.3788 0.5849 0.115 Uiso 1 1 calc R
H12B H 0.7383 0.3463 0.5898 0.115 Uiso 1 1 calc R
H12C H 0.6696 0.2679 0.6650 0.115 Uiso 1 1 calc R
C13 C 0.7346(3) 0.0823(7) 0.5264(4) 0.0647(15) Uani 1 1 d .
H13A H 0.7261 0.0135 0.4722 0.097 Uiso 1 1 calc R
H13B H 0.7269 0.0403 0.5947 0.097 Uiso 1 1 calc R
H13C H 0.7957 0.1207 0.5209 0.097 Uiso 1 1 calc R
C14 C 0.4630(5) -0.2512(5) 0.5082(5) 0.0664(16) Uani 1 1 d .
H14A H 0.4379 -0.2832 0.4404 0.080 Uiso 1 1 calc R
C15 C 0.4008(6) -0.3048(7) 0.5938(5) 0.111(3) Uani 1 1 d .
H15A H 0.3398 -0.2673 0.5845 0.167 Uiso 1 1 calc R
H15B H 0.4245 -0.2771 0.6617 0.167 Uiso 1 1 calc R
H15C H 0.3982 -0.4043 0.5902 0.167 Uiso 1 1 calc R
C16 C 0.5581(5) -0.3072(6) 0.5178(5) 0.086(2) Uani 1 1 d .
H16A H 0.5958 -0.2708 0.4616 0.129 Uiso 1 1 calc R
H16B H 0.5563 -0.4066 0.5131 0.129 Uiso 1 1 calc R
H16C H 0.5839 -0.2803 0.5848 0.129 Uiso 1 1 calc R
C17 C 0.4393(5) 0.2537(6) 0.6982(5) 0.0692(17) Uani 1 1 d .
H17A H 0.3825 0.2963 0.7207 0.104 Uiso 1 1 calc R
H17B H 0.4629 0.3018 0.6373 0.104 Uiso 1 1 calc R
H17C H 0.4837 0.2583 0.7546 0.104 Uiso 1 1 calc R
C18 C 0.3731(4) 0.0423(7) 0.7543(5) 0.0694(17) Uani 1 1 d .
H18A H 0.3213 0.0979 0.7760 0.104 Uiso 1 1 calc R
H18B H 0.4135 0.0278 0.8136 0.104 Uiso 1 1 calc R
H18C H 0.3514 -0.0456 0.7286 0.104 Uiso 1 1 calc R

loop_
_atom_site_aniso_label
_atom_site_aniso_U_11
_atom_site_aniso_U_22
_atom_site_aniso_U_33
_atom_site_aniso_U_23
_atom_site_aniso_U_13
_atom_site_aniso_U_12
Sb1 0.03312(13) 0.03471(13) 0.03212(12) 0.00425(11) 0.0016(2) 0.00105(12)
N1 0.0350(18) 0.0337(18) 0.0372(18) 0.0090(16) -0.0031(16) -0.0033(14)
N2 0.046(2) 0.038(2) 0.043(2) -0.0083(18) 0.0031(17) -0.0069(16)
N3 0.038(2) 0.051(2) 0.0377(18) -0.0062(17) -0.0008(16) 0.0043(17)
C1 0.044(2) 0.035(2) 0.0266(19) -0.0009(17) 0.0010(18) 0.0071(19)
C2 0.075(4) 0.045(3) 0.043(3) 0.006(2) -0.006(2) 0.004(2)
C3 0.102(5) 0.052(3) 0.043(3) 0.011(3) -0.005(3) 0.021(3)
C4 0.079(4) 0.087(4) 0.038(3) 0.005(3) -0.011(3) 0.050(4)
C5 0.040(3) 0.093(4) 0.031(2) -0.023(3) -0.0060(18) 0.025(3)
C6 0.033(2) 0.052(3) 0.027(2) -0.0080(19) 0.0013(16) 0.0079(19)
C7 0.041(3) 0.128(6) 0.046(3) -0.030(4) -0.013(2) 0.027(4)
C8 0.036(3) 0.144(7) 0.056(3) -0.053(4) 0.001(2) -0.011(4)
C9 0.050(3) 0.093(4) 0.056(3) -0.030(3) 0.007(3) -0.021(3)
C10 0.037(3) 0.060(3) 0.043(3) -0.024(2) 0.009(2) -0.002(2)
C11 0.041(2) 0.067(3) 0.047(2) 0.020(2) -0.004(2) -0.021(2)
C12 0.067(3) 0.077(4) 0.086(5) 0.007(3) -0.022(3) -0.035(3)
C13 0.035(3) 0.106(5) 0.053(3) 0.022(3) -0.001(2) -0.002(3)
C14 0.111(5) 0.040(3) 0.049(3) -0.008(2) 0.010(3) -0.023(3)
C15 0.180(8) 0.079(4) 0.075(5) -0.001(3) 0.021(5) -0.070(5)
C16 0.139(6) 0.050(3) 0.068(4) -0.002(3) -0.006(4) 0.034(4)
C17 0.072(4) 0.071(4) 0.064(4) -0.014(3) -0.004(3) 0.018(3)
C18 0.055(3) 0.095(4) 0.058(4) 0.004(3) 0.021(3) 0.007(3)

loop_
_atom_type_symbol
_atom_type_description
_atom_type_scat_dispersion_real
_atom_type_scat_dispersion_imag
_atom_type_scat_source
C C 0.0033 0.0016 'International Tables Vol C Tables 4.2.6.8 and 6.1.1.4'
H H 0.0000 0.0000 'International Tables Vol C Tables 4.2.6.8 and 6.1.1.4'
N N 0.0061 0.0033 'International Tables Vol C Tables 4.2.6.8 and 6.1.1.4'
Sb Sb -0.5866 1.5461 'International Tables Vol C Tables 4.2.6.8 and 6.1.1.4'

loop_
_geom_angle_atom_site_label_1
_geom_angle_atom_site_label_2
_geom_angle_atom_site_label_3
_geom_angle
N1 Sb1 N2 86.19(16)
N1 Sb1 N3 95.16(14)
N2 Sb1 N3 94.96(15)
C1 N1 C11 120.5(3)
C1 N1 Sb1 120.2(3)
C11 N1 Sb1 118.1(3)
C10 N2 C14 121.7(4)
C10 N2 Sb1 118.8(3)
C14 N2 Sb1 117.9(4)
C17 N3 C18 111.3(4)
C17 N3 Sb1 116.4(3)
C18 N3 Sb1 111.9(3)
C2 C1 N1 120.8(4)
C2 C1 C6 117.7(4)
N1 C1 C6 121.5(4)
C1 C2 C3 122.8(5)
C4 C3 C2 120.5(5)
C3 C4 C5 121.2(5)
C7 C5 C4 119.8(5)
C7 C5 C6 119.5(6)
C4 C5 C6 120.7(5)
C5 C6 C10 118.4(4)
C5 C6 C1 117.0(4)
C10 C6 C1 124.6(4)
C8 C7 C5 121.4(6)
C7 C8 C9 120.6(5)
C8 C9 C10 122.5(6)
N2 C10 C9 120.9(5)
N2 C10 C6 121.5(4)
C9 C10 C6 117.6(5)
C13 C11 N1 110.7(4)
C13 C11 C12 111.1(4)
N1 C11 C12 113.8(4)
C16 C14 N2 110.7(5)
C16 C14 C15 111.9(6)
N2 C14 C15 111.7(5)

loop_
_geom_bond_atom_site_label_1
_geom_bond_atom_site_label_2
_geom_bond_distance
Sb1 N1 2.022(3)
Sb1 N2 2.028(4)
Sb1 N3 2.056(4)
N1 C1 1.382(5)
N1 C11 1.488(5)
N2 C10 1.391(6)
N2 C14 1.489(6)
N3 C17 1.436(7)
N3 C18 1.450(7)
C1 C2 1.396(6)
C1 C6 1.459(6)
C2 C3 1.388(7)
C3 C4 1.331(9)
C4 C5 1.401(9)
C5 C7 1.406(8)
C5 C6 1.443(6)
C6 C10 1.458(6)
C7 C8 1.345(9)
C8 C9 1.398(9)
C9 C10 1.389(7)
C11 C13 1.505(7)
C11 C12 1.533(8)
C14 C16 1.497(8)
C14 C15 1.513(8)

loop_
_geom_torsion_atom_site_label_1
_geom_torsion_atom_site_label_2
_geom_torsion_atom_site_label_3
_geom_torsion_atom_site_label_4
_geom_torsion
N2 Sb1 N1 C1 49.9(3)
N3 Sb1 N1 C1 -44.8(3)
N2 Sb1 N1 C11 -142.5(3)
N3 Sb1 N1 C11 122.8(3)
N1 Sb1 N2 C10 -51.4(3)
N3 Sb1 N2 C10 43.4(4)
N1 Sb1 N2 C14 143.0(4)
N3 Sb1 N2 C14 -122.2(4)
N1 Sb1 N3 C17 -52.4(4)
N2 Sb1 N3 C17 -139.0(4)
N1 Sb1 N3 C18 177.9(4)
N2 Sb1 N3 C18 91.3(4)
C11 N1 C1 C2 -17.2(6)
Sb1 N1 C1 C2 150.1(3)
C11 N1 C1 C6 161.2(4)
Sb1 N1 C1 C6 -31.5(5)
N1 C1 C2 C3 -179.6(5)
C6 C1 C2 C3 1.9(7)
C1 C2 C3 C4 0.8(8)
C2 C3 C4 C5 -3.0(8)
C3 C4 C5 C7 -175.5(5)
C3 C4 C5 C6 2.4(7)
C7 C5 C6 C10 0.5(6)
C4 C5 C6 C10 -177.4(4)
C7 C5 C6 C1 178.2(4)
C4 C5 C6 C1 0.4(6)
C2 C1 C6 C5 -2.4(6)
N1 C1 C6 C5 179.2(4)
C2 C1 C6 C10 175.2(4)
N1 C1 C6 C10 -3.3(6)
C4 C5 C7 C8 176.6(5)
C6 C5 C7 C8 -1.3(7)
C5 C7 C8 C9 1.4(8)
C7 C8 C9 C10 -0.6(8)
C14 N2 C10 C9 18.7(7)
Sb1 N2 C10 C9 -146.3(4)
C14 N2 C10 C6 -159.5(4)
Sb1 N2 C10 C6 35.5(6)
C8 C9 C10 N2 -178.3(5)
C8 C9 C10 C6 -0.1(7)
C5 C6 C10 N2 178.4(4)
C1 C6 C10 N2 0.8(7)
C5 C6 C10 C9 0.2(6)
C1 C6 C10 C9 -177.4(4)
C1 N1 C11 C13 -143.6(4)
Sb1 N1 C11 C13 48.9(5)
C1 N1 C11 C12 90.5(5)
Sb1 N1 C11 C12 -77.1(5)
C10 N2 C14 C16 143.2(5)
Sb1 N2 C14 C16 -51.7(6)
C10 N2 C14 C15 -91.5(7)
Sb1 N2 C14 C15 73.7(6)

loop_
_cod_related_entry_id
_cod_related_entry_database
_cod_related_entry_code
1 ChemSpider 30653002
